data_7055857
loop_
_publ_author_name
'Cheng, Meiling'
'Sun, Lin'
'Han, Wei'
'Wang, Shen'
'Liu, Qi'
'Sun, Xiaoqiang'
'Xi, Haitao'

_publ_section_title
;
 Effect of N ancillary ligands on the structure, nuclearity and magnetic
 behavior of Cu(ii)--pyrazolecarboxylate complexes
;
_journal_issue 12
_journal_name_full 'New J. Chem.'
_journal_page_first 10504
_journal_paper_doi 10.1039/C6NJ02338J
_journal_volume 40
_journal_year 2016
_chemical_formula_sum 'C10 H16 Cu2 N4 O8'
_chemical_formula_weight 447.35
_chemical_name_systematic
;
 ?
;
_space_group_crystal_system monoclinic
_space_group_IT_number 15
_space_group_name_Hall '-C 2yc'
_space_group_name_H-M_alt 'C 1 2/c 1'
_symmetry_space_group_name_Hall '-C 2yc'
_symmetry_space_group_name_H-M 'C 1 2/c 1'
_atom_sites_solution_hydrogens mixed
_audit_block_doi 10.5517/ccdc.csd.cc1m5cgm
_audit_creation_method SHELXL-2013
_audit_update_record
;
2016-10-26 deposited with the CCDC.
2016-11-02 downloaded from the CCDC.
;
_cell_angle_alpha 90
_cell_angle_beta 102.950(3)
_cell_angle_gamma 90
_cell_formula_units_Z 4
_cell_length_a 12.4984(11)
_cell_length_b 7.2846(11)
_cell_length_c 17.4974(19)
_cell_measurement_reflns_used 4102
_cell_measurement_temperature 296(2)
_cell_measurement_theta_max 30.240
_cell_measurement_theta_min 2.388
_cell_volume 1552.5(3)
_computing_structure_refinement 'SHELXL-2013 (Sheldrick, 2013)'
_diffrn_ambient_temperature 296(2)
_diffrn_measured_fraction_theta_full 0.968
_diffrn_measured_fraction_theta_max 0.996
_diffrn_measurement_device_type 'Bruker Smart Apex CCD'
_diffrn_measurement_method 'phi and omega scans'
_diffrn_radiation_type MoK\a
_diffrn_radiation_wavelength 0.71073
_diffrn_reflns_av_R_equivalents 0.0347
_diffrn_reflns_av_unetI/netI 0.0318
_diffrn_reflns_Laue_measured_fraction_full 0.968
_diffrn_reflns_Laue_measured_fraction_max 0.996
_diffrn_reflns_limit_h_max 14
_diffrn_reflns_limit_h_min -8
_diffrn_reflns_limit_k_max 8
_diffrn_reflns_limit_k_min -8
_diffrn_reflns_limit_l_max 20
_diffrn_reflns_limit_l_min -20
_diffrn_reflns_number 4078
_diffrn_reflns_point_group_measured_fraction_full 0.968
_diffrn_reflns_point_group_measured_fraction_max 0.996
_diffrn_reflns_theta_full 25.242
_diffrn_reflns_theta_max 24.995
_diffrn_reflns_theta_min 2.389
_diffrn_source 'fine-focus sealed tube'
_exptl_absorpt_coefficient_mu 2.789
_exptl_absorpt_correction_T_max 0.6337
_exptl_absorpt_correction_T_min 0.4884
_exptl_absorpt_correction_type multi-scan
_exptl_absorpt_process_details SADABS
_exptl_crystal_colour green
_exptl_crystal_density_diffrn 1.914
_exptl_crystal_description block
_exptl_crystal_F_000 904
_exptl_crystal_size_max 0.300
_exptl_crystal_size_mid 0.220
_exptl_crystal_size_min 0.180
_refine_diff_density_max 0.522
_refine_diff_density_min -0.954
_refine_diff_density_rms 0.114
_refine_ls_extinction_coef 0.0089(6)
_refine_ls_extinction_expression Fc^*^=kFc[1+0.001xFc^2^\l^3^/sin(2\q)]^-1/4^
_refine_ls_extinction_method SHELXL
_refine_ls_goodness_of_fit_ref 1.191
_refine_ls_hydrogen_treatment constr
_refine_ls_matrix_type full
_refine_ls_number_parameters 111
_refine_ls_number_reflns 1363
_refine_ls_number_restraints 2
_refine_ls_restrained_S_all 1.191
_refine_ls_R_factor_all 0.0379
_refine_ls_R_factor_gt 0.0333
_refine_ls_shift/su_max 0.027
_refine_ls_shift/su_mean 0.001
_refine_ls_structure_factor_coef Fsqd
_refine_ls_weighting_details
;
 w=1/[\s^2^(Fo^2^)+(0.0239P)^2^+7.8491P]
 where P=(Fo^2^+2Fc^2^)/3
;
_refine_ls_weighting_scheme calc
_refine_ls_wR_factor_gt 0.0801
_refine_ls_wR_factor_ref 0.0876
_reflns_Friedel_coverage 0.000
_reflns_number_gt 1285
_reflns_number_total 1363
_reflns_threshold_expression 'I > 2\s(I)'
_cod_data_source_file c6nj02338j2.cif
_cod_data_source_block t
_cod_depositor_comments 'Adding full bibliography for 7055856--7055859.cif.'
_cod_database_code 7055857
_shelx_space_group_comment
;
The symmetry employed for this shelxl refinement is uniquely defined
by the following loop, which should always be used as a source of
symmetry information in preference to the above space-group names.
They are only intended as comments.
;
_shelx_estimated_absorpt_t_min 0.488
_shelx_estimated_absorpt_t_max 0.634
_shelxl_version_number 2013-2

loop_
_space_group_symop_operation_xyz
'x, y, z'
'-x, y, -z+1/2'
'x+1/2, y+1/2, z'
'-x+1/2, y+1/2, -z+1/2'
'-x, -y, -z'
'x, -y, z-1/2'
'-x+1/2, -y+1/2, -z'
'x+1/2, -y+1/2, z-1/2'

loop_
_atom_site_label
_atom_site_type_symbol
_atom_site_fract_x
_atom_site_fract_y
_atom_site_fract_z
_atom_site_U_iso_or_equiv
_atom_site_adp_type
_atom_site_occupancy
_atom_site_site_symmetry_order
_atom_site_calc_flag
_atom_site_refinement_flags_posn
_atom_site_refinement_flags_adp
C1 C 0.4011(3) 0.5952(5) 0.6427(2) 0.0264(8) Uani 1 1 d . .
H1A H 0.4498 0.4928 0.6571 0.040 Uiso 1 1 calc R U
H1B H 0.3281 0.5599 0.6455 0.040 Uiso 1 1 calc R U
H1C H 0.4250 0.6952 0.6782 0.040 Uiso 1 1 calc R U
C2 C 0.4018(3) 0.6538(4) 0.56095(19) 0.0194(7) Uani 1 1 d . .
C3 C 0.3560(3) 0.5675(5) 0.4915(2) 0.0215(7) Uani 1 1 d . .
H3 H 0.3174 0.4574 0.4847 0.026 Uiso 1 1 calc R U
C4 C 0.3801(2) 0.6804(4) 0.43406(18) 0.0164(7) Uani 1 1 d . .
C5 C 0.3560(2) 0.6750(4) 0.34787(18) 0.0159(7) Uani 1 1 d . .
Cu1 Cu 0.47083(3) 0.99858(5) 0.38749(2) 0.0208(2) Uani 1 1 d . U
N1 N 0.4370(2) 0.8265(4) 0.46729(15) 0.0171(6) Uani 1 1 d . .
N2 N 0.4508(2) 0.8120(4) 0.54570(16) 0.0187(6) Uani 1 1 d . .
O1 O 0.3928(2) 0.8097(3) 0.31487(13) 0.0232(5) Uani 1 1 d . .
O2 O 0.30108(19) 0.5479(3) 0.31066(14) 0.0222(5) Uani 1 1 d . .
O3 O 0.3545(2) 1.1745(4) 0.32168(18) 0.0428(8) Uani 1 1 d . U
H3Y H 0.3488 1.2900 0.3275 0.064 Uiso 1 1 d R U
H3X H 0.3051 1.1308 0.2885 0.064 Uiso 1 1 d R U
O4 O 0.6049(2) 0.9244(4) 0.33834(16) 0.0375(7) Uani 1 1 d . U
H4X H 0.5952 0.8669 0.2916 0.056 Uiso 1 1 d R U
H4Y H 0.6683 0.9829 0.3500 0.056 Uiso 1 1 d R U

loop_
_atom_site_aniso_label
_atom_site_aniso_U_11
_atom_site_aniso_U_22
_atom_site_aniso_U_33
_atom_site_aniso_U_23
_atom_site_aniso_U_13
_atom_site_aniso_U_12
C1 0.036(2) 0.0270(18) 0.0161(17) 0.0051(14) 0.0064(14) -0.0064(15)
C2 0.0215(16) 0.0184(16) 0.0196(17) 0.0035(13) 0.0072(13) -0.0030(13)
C3 0.0223(16) 0.0172(16) 0.0253(18) -0.0006(14) 0.0058(14) -0.0076(13)
C4 0.0165(14) 0.0158(15) 0.0164(16) -0.0009(12) 0.0022(12) -0.0027(12)
C5 0.0140(14) 0.0159(15) 0.0174(16) 0.0000(13) 0.0023(12) 0.0008(12)
Cu1 0.0311(3) 0.0182(3) 0.0125(3) -0.00162(15) 0.00379(19) -0.01125(16)
N1 0.0219(13) 0.0178(13) 0.0109(13) -0.0007(10) 0.0020(10) -0.0066(11)
N2 0.0248(14) 0.0184(14) 0.0135(14) 0.0011(11) 0.0053(11) -0.0051(11)
O1 0.0332(13) 0.0214(12) 0.0145(12) -0.0023(9) 0.0041(10) -0.0109(10)
O2 0.0250(12) 0.0179(12) 0.0222(13) -0.0046(10) 0.0020(10) -0.0077(10)
O3 0.0448(17) 0.0198(13) 0.0488(18) -0.0056(12) -0.0213(14) 0.0062(12)
O4 0.0275(14) 0.0535(18) 0.0355(15) -0.0227(14) 0.0152(12) -0.0142(13)

loop_
_atom_type_symbol
_atom_type_description
_atom_type_scat_dispersion_real
_atom_type_scat_dispersion_imag
_atom_type_scat_source
C C 0.0033 0.0016 'International Tables Vol C Tables 4.2.6.8 and 6.1.1.4'
H H 0.0000 0.0000 'International Tables Vol C Tables 4.2.6.8 and 6.1.1.4'
N N 0.0061 0.0033 'International Tables Vol C Tables 4.2.6.8 and 6.1.1.4'
O O 0.0106 0.0060 'International Tables Vol C Tables 4.2.6.8 and 6.1.1.4'
Cu Cu 0.3201 1.2651 'International Tables Vol C Tables 4.2.6.8 and 6.1.1.4'

loop_
_geom_angle_atom_site_label_1
_geom_angle_atom_site_label_2
_geom_angle_atom_site_label_3
_geom_angle
_geom_angle_site_symmetry_1
_geom_angle_site_symmetry_3
C2 C1 H1A 109.5 . .
C2 C1 H1B 109.5 . .
H1A C1 H1B 109.5 . .
C2 C1 H1C 109.5 . .
H1A C1 H1C 109.5 . .
H1B C1 H1C 109.5 . .
N2 C2 C3 109.3(3) . .
N2 C2 C1 122.0(3) . .
C3 C2 C1 128.7(3) . .
C2 C3 C4 104.8(3) . .
C2 C3 H3 127.6 . .
C4 C3 H3 127.6 . .
N1 C4 C3 109.8(3) . .
N1 C4 C5 115.7(3) . .
C3 C4 C5 134.6(3) . .
O2 C5 O1 123.2(3) . .
O2 C5 C4 121.2(3) . .
O1 C5 C4 115.6(3) . .
N2 Cu1 O1 177.33(10) 5_676 .
N2 Cu1 N1 100.62(11) 5_676 .
O1 Cu1 N1 82.00(10) . .
N2 Cu1 O3 95.27(11) 5_676 .
O1 Cu1 O3 83.68(11) . .
N1 Cu1 O3 122.96(12) . .
N2 Cu1 O4 95.04(11) 5_676 .
O1 Cu1 O4 83.26(10) . .
N1 Cu1 O4 115.82(12) . .
O3 Cu1 O4 116.79(13) . .
C4 N1 N2 108.3(2) . .
C4 N1 Cu1 111.8(2) . .
N2 N1 Cu1 139.8(2) . .
N1 N2 C2 107.8(3) . .
N1 N2 Cu1 119.5(2) . 5_676
C2 N2 Cu1 132.7(2) . 5_676
C5 O1 Cu1 114.89(19) . .
Cu1 O3 H3Y 127.5 . .
Cu1 O3 H3X 118.6 . .
H3Y O3 H3X 113.7 . .
Cu1 O4 H4X 121.9 . .
Cu1 O4 H4Y 122.3 . .
H4X O4 H4Y 111.4 . .

loop_
_geom_bond_atom_site_label_1
_geom_bond_atom_site_label_2
_geom_bond_distance
_geom_bond_site_symmetry_2
C1 C2 1.495(5) .
C1 H1A 0.9600 .
C1 H1B 0.9600 .
C1 H1C 0.9600 .
C2 N2 1.359(4) .
C2 C3 1.374(5) .
C3 C4 1.383(5) .
C3 H3 0.9300 .
C4 N1 1.339(4) .
C4 C5 1.471(4) .
C5 O2 1.245(4) .
C5 O1 1.276(4) .
Cu1 N2 1.928(3) 5_676
Cu1 O1 1.976(2) .
Cu1 N1 1.991(3) .
Cu1 O3 2.082(3) .
Cu1 O4 2.118(3) .
N1 N2 1.348(4) .
N2 Cu1 1.928(3) 5_676
O3 H3Y 0.8523 .
O3 H3X 0.8119 .
O4 H4X 0.9027 .
O4 H4Y 0.8823 .
